data_1557121
loop_
_publ_author_name
'Storey, Caroline M.'
'Kalpokas, Audrius'
'Gyton, Matthew R.'
'Kr\"amer, Tobias'
'Chaplin, Adrian B.'

_publ_section_title
;
 A shape changing tandem Rh(CNC) catalyst: preparation of
 bicyclo[4.2.0]octa-1,5,7-trienes from terminal aryl alkynes.
;
_journal_issue 8
_journal_name_full 'Chemical science'
_journal_page_first 2051
_journal_page_last 2057
_journal_paper_doi 10.1039/c9sc06153c
_journal_volume 11
_journal_year 2020
_chemical_formula_moiety 'C22 H25 N5 Rh, C32 H12 B F24'
_chemical_formula_sum 'C54 H37 B F24 N5 Rh'
_chemical_formula_weight 1325.60
_chemical_melting_point ?
_space_group_crystal_system monoclinic
_space_group_IT_number 15
_space_group_name_Hall '-C 2yc'
_space_group_name_H-M_alt 'C 1 2/c 1'
_atom_sites_solution_hydrogens geom
_atom_sites_solution_primary dual
_atom_sites_solution_secondary difmap
_audit_creation_date 2019-04-11
_audit_creation_method
;
Olex2 1.2
(compiled 2018.05.29 svn.r3510 for OlexSys, GUI svn.r5506)
;
_audit_update_record
;
2019-12-04 deposited with the CCDC.	2020-01-22 downloaded from the CCDC.
;
_cell_angle_alpha 90
_cell_angle_beta 98.7133(10)
_cell_angle_gamma 90
_cell_formula_units_Z 8
_cell_length_a 16.95902(18)
_cell_length_b 18.45666(19)
_cell_length_c 34.7576(3)
_cell_measurement_reflns_used 78066
_cell_measurement_temperature 150(2)
_cell_measurement_theta_max 34.3010
_cell_measurement_theta_min 2.8560
_cell_volume 10753.81(19)
_computing_cell_refinement 'CrysAlisPro 1.171.40.45a (Rigaku OD, 2019)'
_computing_data_collection 'CrysAlisPro 1.171.40.45a (Rigaku OD, 2019)'
_computing_data_reduction 'CrysAlisPro 1.171.40.45a (Rigaku OD, 2019)'
_computing_molecular_graphics 'Olex2 (Dolomanov et al., 2009)'
_computing_publication_material 'Olex2 (Dolomanov et al., 2009)'
_computing_structure_refinement 'ShelXL (Sheldrick, 2015)'
_computing_structure_solution 'ShelXT (Sheldrick, 2015)'
_diffrn_ambient_environment N~2~
_diffrn_ambient_temperature 150(2)
_diffrn_detector 'CCD plate'
_diffrn_detector_area_resol_mean 5.3046
_diffrn_detector_type AtlasS2
_diffrn_measured_fraction_theta_full 0.999
_diffrn_measured_fraction_theta_max 0.999
_diffrn_measurement_details
;
List of Runs (angles in degrees, time in seconds):

  # Type    Start    End  Width  t~exp~   \w     \q     \k     \f   Frames
#--------------------------------------------------------------------------
  1  \w     -4.00  97.00   1.00    7.50    --   24.56  57.00   0.00  101
  2  \w     35.00 113.00   1.00    7.50    --   24.56 178.00-120.00   78
  3  \w     35.00 113.00   1.00    7.50    --   24.56 178.00   0.00   78
  4  \w    -20.00  65.00   1.00    7.50    --   24.56 -99.00-150.00   85
  5  \w   -110.00 -55.00   1.00    7.50    --  -23.16 178.00 -60.00   55
  6  \w    -20.00  65.00   1.00    7.50    --   24.56 -99.00 120.00   85
  7  \w     -4.00  97.00   1.00    7.50    --   24.56  57.00 -90.00  101
  8  \w     35.00 113.00   1.00    7.50    --   24.56 178.00  90.00   78
  9  \w     -4.00  97.00   1.00    7.50    --   24.56  57.00 120.00  101
 10  \w      0.00  99.00   1.00    7.50    --   24.56  37.00-120.00   99
 11  \w    -99.00 -74.00   1.00    7.50    --  -23.16 -77.00  60.00   25
;
_diffrn_measurement_device 'four-circle diffractometer'
_diffrn_measurement_device_type 'Rigaku Oxford Diffraction: SuperNova, Dual, Cu at zero, AtlasS2'
_diffrn_measurement_method '\w scans'
_diffrn_orient_matrix_type 'CrysAlisPro convention (1999,Acta A55,543-557)'
_diffrn_orient_matrix_UB_11 0.0028646000
_diffrn_orient_matrix_UB_12 0.0146442000
_diffrn_orient_matrix_UB_13 0.0190278000
_diffrn_orient_matrix_UB_21 -0.0193650000
_diffrn_orient_matrix_UB_22 -0.0311106000
_diffrn_orient_matrix_UB_23 0.0060786000
_diffrn_orient_matrix_UB_31 0.0375045000
_diffrn_orient_matrix_UB_32 -0.0171830000
_diffrn_orient_matrix_UB_33 0.0052140000
_diffrn_radiation_monochromator mirror
_diffrn_radiation_probe x-ray
_diffrn_radiation_type MoK\a
_diffrn_radiation_wavelength 0.71073
_diffrn_reflns_av_R_equivalents 0.0385
_diffrn_reflns_av_unetI/netI 0.0210
_diffrn_reflns_Laue_measured_fraction_full 0.999
_diffrn_reflns_Laue_measured_fraction_max 0.999
_diffrn_reflns_limit_h_max 23
_diffrn_reflns_limit_h_min -23
_diffrn_reflns_limit_k_max 25
_diffrn_reflns_limit_k_min -25
_diffrn_reflns_limit_l_max 48
_diffrn_reflns_limit_l_min -48
_diffrn_reflns_number 128904
_diffrn_reflns_point_group_measured_fraction_full 0.999
_diffrn_reflns_point_group_measured_fraction_max 0.999
_diffrn_reflns_theta_full 29.575
_diffrn_reflns_theta_max 29.574
_diffrn_reflns_theta_min 3.032
_diffrn_source 'micro-focus sealed X-ray tube'
_diffrn_source_type 'SuperNova (Mo) X-ray Source'
_exptl_absorpt_coefficient_mu 0.444
_exptl_absorpt_correction_T_max 1.00000
_exptl_absorpt_correction_T_min 0.63695
_exptl_absorpt_correction_type multi-scan
_exptl_absorpt_process_details
;
CrysAlisPro 1.171.40.45a (Rigaku Oxford Diffraction, 2019)
Empirical absorption correction using spherical harmonics,
 implemented in SCALE3 ABSPACK scaling algorithm.
;
_exptl_crystal_colour yellow
_exptl_crystal_colour_primary yellow
_exptl_crystal_density_diffrn 1.638
_exptl_crystal_density_meas ?
_exptl_crystal_description block
_exptl_crystal_F_000 5296
_exptl_crystal_recrystallization_method 'Crystals grown from CH2Cl2-pentane at 293 K'
_exptl_crystal_size_max 0.8
_exptl_crystal_size_mid 0.4
_exptl_crystal_size_min 0.3
_refine_diff_density_max 0.799
_refine_diff_density_min -0.860
_refine_diff_density_rms 0.077
_refine_ls_extinction_method none
_refine_ls_goodness_of_fit_ref 1.146
_refine_ls_hydrogen_treatment constr
_refine_ls_matrix_type full
_refine_ls_number_parameters 880
_refine_ls_number_reflns 15104
_refine_ls_number_restraints 540
_refine_ls_restrained_S_all 1.226
_refine_ls_R_factor_all 0.0573
_refine_ls_R_factor_gt 0.0519
_refine_ls_shift/su_max 0.002
_refine_ls_shift/su_mean 0.000
_refine_ls_structure_factor_coef Fsqd
_refine_ls_weighting_details 'w=1/[\s^2^(Fo^2^)+(0.0258P)^2^+43.6471P] where P=(Fo^2^+2Fc^2^)/3'
_refine_ls_weighting_scheme calc
_refine_ls_wR_factor_gt 0.1097
_refine_ls_wR_factor_ref 0.1125
_reflns_Friedel_coverage 0.000
_reflns_number_gt 13714
_reflns_number_total 15104
_reflns_threshold_expression 'I > 2\s(I)'
_cod_data_source_file c9sc06153c3.cif
_cod_data_source_block 0447abc18s
_cod_depositor_comments
;
The following automatic conversions were performed:

data item '_chemical_melting_point' value 'not measured' was changed
to '?' -- the value is undefined or not given.

data item '_exptl_crystal_density_meas' value 'not measured' was
changed to '?' -- the value is perceived as not measured.

Automatic conversion script
Id: cif_fix_values 7556 2019-12-06 15:28:31Z antanas 

 Adding full bibliography for 1557116--1557122.cif.

 Adding full bibliography for 1557116--1557122.cif.
;
_cod_database_code 1557121
_shelx_shelxl_version_number 2014/7
_shelx_space_group_comment
;
The symmetry employed for this shelxl refinement is uniquely defined
by the following loop, which should always be used as a source of
symmetry information in preference to the above space-group names.
They are only intended as comments.
;
_olex2_refinement_description
;
1. Fixed Uiso
 At 1.2 times of:
  All C(H) groups, All C(H,H) groups
 At 1.5 times of:
  All C(H,H,H) groups
2. Restrained distances
 C208-F4 \\sim C208-F5 \\sim C208-F6 \\sim C208-F4A \\sim C208-F5A \\sim
C208-F6A
 with sigma of 0.01
 F4-F5 \\sim F5-F6 \\sim F6-F4 \\sim F4A-F5A \\sim F5A-F6A \\sim F6A-F4A
 with sigma of 0.01
 C205-F4 \\sim C205-F5 \\sim C205-F6 \\sim C205-F4A \\sim C205-F5A \\sim
C205-F6A
 with sigma of 0.01
 C216-F10 \\sim C216-F11 \\sim C216-F12 \\sim C216-F10A \\sim C216-F11A \\sim
C216-F12A
 with sigma of 0.01
 F10-F11 \\sim F11-F12 \\sim F12-F10 \\sim F10A-F11A \\sim F11A-F12A \\sim
F12A-F10A
 with sigma of 0.01
 C213-F10 \\sim C213-F11 \\sim C213-F12 \\sim C213-F10A \\sim C213-F11A \\sim
C213-F12A
 with sigma of 0.01
 C231-F19 \\sim C231-F20 \\sim C231-F21 \\sim C231-F19A \\sim C231-F20A \\sim
C231-F21A
 with sigma of 0.01
 F19-F20 \\sim F20-F21 \\sim F21-F19 \\sim F19A-F20A \\sim F20A-F21A \\sim
F21A-F19A
 with sigma of 0.01
 C227-F19 \\sim C227-F20 \\sim C227-F21 \\sim C227-F19A \\sim C227-F20A \\sim
C227-F21A
 with sigma of 0.01
 C232-F22 \\sim C232-F23 \\sim C232-F24 \\sim C232-F22A \\sim C232-F23A \\sim
C232-F24A
 with sigma of 0.01
 F22-F23 \\sim F23-F24 \\sim F24-F22 \\sim F22A-F23A \\sim F23A-F24A \\sim
F24A-F22A
 with sigma of 0.01
 C229-F22 \\sim C229-F23 \\sim C229-F24 \\sim C229-F22A \\sim C229-F23A \\sim
C229-F24A
 with sigma of 0.01
3. Uiso/Uaniso restraints and constraints
F1 \\sim F2 \\sim F3 \\sim F4 \\sim F4A \\sim F5 \\sim F5A \\sim F6 \\sim F6A
\\sim F7 \\sim F8 \\sim F9 \\sim F10 \\sim F10A \\sim F11 \\sim F11A \\sim F12
\\sim F12A \\sim F13 \\sim F14 \\sim F15 \\sim F16 \\sim F17 \\sim F18 \\sim
F19 \\sim F19A \\sim F20 \\sim F20A \\sim F21 \\sim F21A \\sim F22 \\sim F22A
\\sim F23 \\sim F23A \\sim F24 \\sim F24A: within 2A with sigma of 0.01 and
sigma for terminal atoms of 0.02
Uanis(F1) \\sim Ueq, Uanis(F2) \\sim Ueq, Uanis(F3) \\sim Ueq, Uanis(F4) \\sim
Ueq, Uanis(F4A) \\sim Ueq, Uanis(F5) \\sim Ueq, Uanis(F5A) \\sim Ueq, Uanis(F6)
\\sim Ueq, Uanis(F6A) \\sim Ueq, Uanis(F7) \\sim Ueq, Uanis(F8) \\sim Ueq,
Uanis(F9) \\sim Ueq, Uanis(F10) \\sim Ueq, Uanis(F10A) \\sim Ueq, Uanis(F11)
\\sim Ueq, Uanis(F11A) \\sim Ueq, Uanis(F12) \\sim Ueq, Uanis(F12A) \\sim Ueq,
Uanis(F13) \\sim Ueq, Uanis(F14) \\sim Ueq, Uanis(F15) \\sim Ueq, Uanis(F16)
\\sim Ueq, Uanis(F17) \\sim Ueq, Uanis(F18) \\sim Ueq, Uanis(F19) \\sim Ueq,
Uanis(F19A) \\sim Ueq, Uanis(F20) \\sim Ueq, Uanis(F20A) \\sim Ueq, Uanis(F21)
\\sim Ueq, Uanis(F21A) \\sim Ueq, Uanis(F22) \\sim Ueq, Uanis(F22A) \\sim Ueq,
Uanis(F23) \\sim Ueq, Uanis(F23A) \\sim Ueq, Uanis(F24) \\sim Ueq, Uanis(F24A)
\\sim Ueq: with sigma of 0.01 and sigma for terminal atoms of 0.02
4. Others
 Sof(F4A)=Sof(F5A)=Sof(F6A)=1-FVAR(1)
 Sof(F4)=Sof(F5)=Sof(F6)=FVAR(1)
 Sof(F10A)=Sof(F11A)=Sof(F12A)=1-FVAR(2)
 Sof(F10)=Sof(F11)=Sof(F12)=FVAR(2)
 Sof(F22A)=Sof(F23A)=Sof(F24A)=1-FVAR(3)
 Sof(F22)=Sof(F23)=Sof(F24)=FVAR(3)
 Sof(F19A)=Sof(F20A)=Sof(F21A)=1-FVAR(4)
 Sof(F19)=Sof(F20)=Sof(F21)=FVAR(4)
5.a Ternary CH refined with riding coordinates:
 C2(H2), C3(H3), C4(H4), C5(H5), C6(H6), C7(H7)
5.b Secondary CH2 refined with riding coordinates:
 C8(H8A,H8B), C107(H10A,H10B), C113(H11A,H11B)
5.c Aromatic/amide H refined with riding coordinates:
 C103(H103), C104(H104), C105(H105), C111(H111), C112(H112), C117(H117),
 C118(H118), C202(H202), C204(H204), C206(H206), C210(H210), C212(H212),
 C214(H214), C218(H218), C220(H220), C222(H222), C226(H226), C228(H228),
 C230(H230)
5.d Idealised Me refined as rotating group:
 C119(H11C,H11D,H11E), C120(H12A,H12B,H12C)
;
_olex2_submission_special_instructions 'No special instructions were received'
_oxdiff_exptl_absorpt_empirical_details
;
Empirical correction (ABSPACK) includes:
- Absorption correction using spherical harmonics
- Frame scaling
;
_oxdiff_exptl_absorpt_empirical_full_max 1.502
_oxdiff_exptl_absorpt_empirical_full_min 0.568

loop_
_space_group_symop_operation_xyz
'x, y, z'
'-x, y, -z+1/2'
'x+1/2, y+1/2, z'
'-x+1/2, y+1/2, -z+1/2'
'-x, -y, -z'
'x, -y, z-1/2'
'-x+1/2, -y+1/2, -z'
'x+1/2, -y+1/2, z-1/2'

loop_
_atom_site_label
_atom_site_type_symbol
_atom_site_fract_x
_atom_site_fract_y
_atom_site_fract_z
_atom_site_U_iso_or_equiv
_atom_site_adp_type
_atom_site_occupancy
_atom_site_site_symmetry_order
_atom_site_calc_flag
_atom_site_refinement_flags_posn
_atom_site_refinement_flags_adp
_atom_site_refinement_flags_occupancy
_atom_site_disorder_assembly
_atom_site_disorder_group
Rh1 Rh 0.32668(2) 0.54468(2) 0.33449(2) 0.02005(5) Uani 1 1 d . . . . .
N101 N 0.33148(13) 0.64767(11) 0.37339(6) 0.0239(4) Uani 1 1 d . . . . .
N108 N 0.16524(13) 0.59353(13) 0.35476(7) 0.0305(5) Uani 1 1 d . . . . .
N110 N 0.15804(15) 0.47924(14) 0.34743(8) 0.0369(6) Uani 1 1 d . . . . .
N114 N 0.45581(13) 0.54179(14) 0.40161(6) 0.0294(5) Uani 1 1 d . . . . .
N116 N 0.41003(15) 0.43421(13) 0.39651(7) 0.0316(5) Uani 1 1 d . . . . .
C2 C 0.36582(17) 0.47424(15) 0.29493(8) 0.0300(5) Uani 1 1 d . . . . .
H2 H 0.3835 0.4237 0.3020 0.036 Uiso 1 1 calc R . . . .
C3 C 0.41905(15) 0.53480(14) 0.30051(7) 0.0261(5) Uani 1 1 d . . . . .
H3 H 0.4765 0.5301 0.3121 0.031 Uiso 1 1 calc R . . . .
C4 C 0.39006(18) 0.58709(16) 0.26705(8) 0.0334(6) Uani 1 1 d . . . . .
H4 H 0.4278 0.6258 0.2613 0.040 Uiso 1 1 calc R . . . .
C5 C 0.31136(19) 0.61133(16) 0.27934(8) 0.0336(6) Uani 1 1 d . . . . .
H5 H 0.2930 0.6629 0.2782 0.040 Uiso 1 1 calc R . . . .
C6 C 0.26011(17) 0.55367(16) 0.27386(7) 0.0319(6) Uani 1 1 d . . . . .
H6 H 0.2008 0.5589 0.2678 0.038 Uiso 1 1 calc R . . . .
C7 C 0.30663(19) 0.49167(17) 0.25830(8) 0.0350(6) Uani 1 1 d . . . . .
H7 H 0.2748 0.4504 0.2454 0.042 Uiso 1 1 calc R . . . .
C8 C 0.35918(19) 0.53364(17) 0.23377(8) 0.0362(6) Uani 1 1 d . . . . .
H8A H 0.3281 0.5578 0.2109 0.043 Uiso 1 1 calc R . . . .
H8B H 0.4021 0.5036 0.2256 0.043 Uiso 1 1 calc R . . . .
C102 C 0.26661(17) 0.68703(14) 0.37721(7) 0.0278(5) Uani 1 1 d . . . . .
C103 C 0.2683(2) 0.74443(15) 0.40332(8) 0.0360(6) Uani 1 1 d . . . . .
H103 H 0.2211 0.7709 0.4054 0.043 Uiso 1 1 calc R . . . .
C104 C 0.3393(2) 0.76227(16) 0.42608(9) 0.0411(7) Uani 1 1 d . . . . .
H104 H 0.3423 0.8019 0.4437 0.049 Uiso 1 1 calc R . . . .
C105 C 0.4059(2) 0.72154(16) 0.42285(8) 0.0379(7) Uani 1 1 d . . . . .
H105 H 0.4555 0.7324 0.4384 0.045 Uiso 1 1 calc R . . . .
C106 C 0.39993(16) 0.66441(14) 0.39656(7) 0.0276(5) Uani 1 1 d . . . . .
C107 C 0.19080(18) 0.66795(16) 0.35112(9) 0.0351(6) Uani 1 1 d . . . . .
H10A H 0.1479 0.7007 0.3570 0.042 Uiso 1 1 calc R . . . .
H10B H 0.1982 0.6767 0.3238 0.042 Uiso 1 1 calc R . . . .
C109 C 0.21051(15) 0.53479(14) 0.34930(7) 0.0266(5) Uani 1 1 d . . . . .
C111 C 0.08249(19) 0.5031(2) 0.35180(10) 0.0478(8) Uani 1 1 d . . . . .
H111 H 0.0364 0.4738 0.3517 0.057 Uiso 1 1 calc R . . . .
C112 C 0.08659(18) 0.5745(2) 0.35608(9) 0.0439(8) Uani 1 1 d . . . . .
H112 H 0.0441 0.6063 0.3594 0.053 Uiso 1 1 calc R . . . .
C113 C 0.46987(16) 0.61725(17) 0.39234(9) 0.0340(6) Uani 1 1 d . . . . .
H11A H 0.4812 0.6204 0.3653 0.041 Uiso 1 1 calc R . . . .
H11B H 0.5174 0.6352 0.4098 0.041 Uiso 1 1 calc R . . . .
C115 C 0.39766(15) 0.50106(14) 0.38083(7) 0.0247(5) Uani 1 1 d . . . . .
C117 C 0.47439(19) 0.4337(2) 0.42631(9) 0.0422(7) Uani 1 1 d . . . . .
H117 H 0.4944 0.3931 0.4415 0.051 Uiso 1 1 calc R . . . .
C118 C 0.50293(18) 0.5011(2) 0.42965(9) 0.0409(7) Uani 1 1 d . . . . .
H118 H 0.5469 0.5179 0.4477 0.049 Uiso 1 1 calc R . . . .
C119 C 0.1751(2) 0.4054(2) 0.33701(15) 0.0626(11) Uani 1 1 d . . . . .
H11C H 0.2249 0.4043 0.3259 0.094 Uiso 1 1 calc GR . . . .
H11D H 0.1313 0.3872 0.3178 0.094 Uiso 1 1 calc GR . . . .
H11E H 0.1806 0.3748 0.3603 0.094 Uiso 1 1 calc GR . . . .
C120 C 0.3650(3) 0.36963(18) 0.38373(11) 0.0520(9) Uani 1 1 d . . . . .
H12A H 0.3176 0.3669 0.3966 0.078 Uiso 1 1 calc GR . . . .
H12B H 0.3983 0.3267 0.3904 0.078 Uiso 1 1 calc GR . . . .
H12C H 0.3486 0.3716 0.3555 0.078 Uiso 1 1 calc GR . . . .
F1 F 0.58315(10) 0.76774(10) 0.29422(5) 0.0410(4) Uani 1 1 d . U . . .
F2 F 0.54513(9) 0.66503(9) 0.31345(5) 0.0364(4) Uani 1 1 d . U . . .
F3 F 0.57496(10) 0.75049(10) 0.35476(5) 0.0387(4) Uani 1 1 d . U . . .
F4 F 0.8756(3) 0.78851(16) 0.28968(17) 0.0839(18) Uani 0.683(6) 1 d D U P A 1
F4A F 0.9089(6) 0.6592(3) 0.2776(3) 0.076(3) Uani 0.317(6) 1 d D U P A 2
F5 F 0.8602(3) 0.6962(3) 0.25562(9) 0.0738(17) Uani 0.683(6) 1 d D U P A 1
F5A F 0.9306(5) 0.7505(6) 0.3125(2) 0.086(3) Uani 0.317(6) 1 d D U P A 2
F6 F 0.94721(17) 0.6986(3) 0.30549(14) 0.0808(19) Uani 0.683(6) 1 d D U P A 1
F6A F 0.8455(4) 0.7540(6) 0.2623(3) 0.085(3) Uani 0.317(6) 1 d D U P A 2
F7 F 0.57217(15) 0.3220(2) 0.30292(9) 0.1095(13) Uani 1 1 d . U . . .
F8 F 0.53864(11) 0.41341(12) 0.33466(9) 0.0727(8) Uani 1 1 d . U . . .
F9 F 0.57779(12) 0.31861(13) 0.36337(8) 0.0628(7) Uani 1 1 d . U . . .
F10 F 0.8469(2) 0.3459(3) 0.26574(8) 0.0812(16) Uani 0.757(6) 1 d D U P B 1
F10A F 0.9274(6) 0.3188(8) 0.3262(3) 0.094(4) Uani 0.243(6) 1 d D U P B 2
F11 F 0.8767(3) 0.27470(16) 0.31273(15) 0.0880(16) Uani 0.757(6) 1 d D U P B 1
F11A F 0.8984(7) 0.3953(4) 0.2818(4) 0.082(4) Uani 0.243(6) 1 d D U P B 2
F12 F 0.93986(16) 0.3706(2) 0.31180(13) 0.0724(15) Uani 0.757(6) 1 d D U P B 1
F12A F 0.8391(5) 0.2956(6) 0.2791(3) 0.069(3) Uani 0.243(6) 1 d D U P B 2
F13 F 0.67545(17) 0.69526(13) 0.53214(6) 0.0704(7) Uani 1 1 d . U . . .
F14 F 0.57075(14) 0.67267(15) 0.49318(9) 0.0808(9) Uani 1 1 d . U . . .
F15 F 0.66205(17) 0.73663(12) 0.47501(7) 0.0697(7) Uani 1 1 d . U . . .
F16 F 0.72198(19) 0.41474(16) 0.54569(7) 0.0890(10) Uani 1 1 d . U . . .
F17 F 0.7167(2) 0.35644(13) 0.49361(9) 0.0917(11) Uani 1 1 d . U . . .
F18 F 0.61249(14) 0.40183(15) 0.50953(9) 0.0811(9) Uani 1 1 d . U . . .
F19 F 1.1183(4) 0.6799(3) 0.4792(2) 0.079(2) Uani 0.614(14) 1 d D U P C 1
F19A F 1.0045(4) 0.7404(3) 0.4444(5) 0.083(3) Uani 0.386(14) 1 d D U P C 2
F20 F 1.0763(6) 0.7117(4) 0.42202(16) 0.082(2) Uani 0.614(14) 1 d D U P C 1
F20A F 1.0849(9) 0.6949(6) 0.48893(16) 0.083(3) Uani 0.386(14) 1 d D U P C 2
F21 F 1.0085(3) 0.7330(3) 0.4660(3) 0.0686(19) Uani 0.614(14) 1 d D U P C 1
F21A F 1.1102(6) 0.6952(5) 0.4324(4) 0.072(3) Uani 0.386(14) 1 d D U P C 2
F22 F 1.0183(4) 0.3644(2) 0.46860(18) 0.0508(15) Uani 0.571(14) 1 d D U P D 1
F22A F 1.1145(7) 0.4054(7) 0.4291(2) 0.097(4) Uani 0.429(14) 1 d D U P D 2
F23 F 1.0761(6) 0.3824(4) 0.42133(16) 0.080(2) Uani 0.571(14) 1 d D U P D 1
F23A F 1.1098(5) 0.4175(5) 0.48798(16) 0.055(2) Uani 0.429(14) 1 d D U P D 2
F24 F 1.1282(4) 0.4189(3) 0.4772(3) 0.090(3) Uani 0.571(14) 1 d D U P D 1
F24A F 1.0203(5) 0.3575(3) 0.4538(4) 0.092(4) Uani 0.429(14) 1 d D U P D 2
C201 C 0.77795(14) 0.61100(13) 0.36702(6) 0.0196(4) Uani 1 1 d . . . . .
C202 C 0.70123(14) 0.64015(13) 0.35881(7) 0.0202(4) Uani 1 1 d . . . . .
H202 H 0.6613 0.6233 0.3731 0.024 Uiso 1 1 calc R . . . .
C203 C 0.68112(14) 0.69314(13) 0.33034(7) 0.0206(4) Uani 1 1 d . . . . .
C204 C 0.73657(15) 0.71875(13) 0.30846(7) 0.0242(5) Uani 1 1 d . . . . .
H204 H 0.7229 0.7550 0.2892 0.029 Uiso 1 1 calc R . . . .
C205 C 0.81318(14) 0.68990(14) 0.31551(7) 0.0246(5) Uani 1 1 d D . . . .
C206 C 0.83306(14) 0.63739(14) 0.34403(7) 0.0226(4) Uani 1 1 d . . . . .
H206 H 0.8859 0.6187 0.3481 0.027 Uiso 1 1 calc R . . . .
C207 C 0.59661(15) 0.71966(14) 0.32314(8) 0.0264(5) Uani 1 1 d . . . . .
C208 C 0.87410(16) 0.71602(15) 0.29197(8) 0.0338(6) Uani 1 1 d D . . . .
C209 C 0.77600(13) 0.47178(12) 0.37084(7) 0.0195(4) Uani 1 1 d . . . . .
C210 C 0.69809(14) 0.44432(13) 0.36469(7) 0.0218(4) Uani 1 1 d . . . . .
H210 H 0.6595 0.4651 0.3785 0.026 Uiso 1 1 calc R . . . .
C211 C 0.67556(14) 0.38789(13) 0.33916(7) 0.0233(5) Uani 1 1 d . . . . .
C212 C 0.72977(15) 0.35472(13) 0.31896(7) 0.0250(5) Uani 1 1 d . . . . .
H212 H 0.7143 0.3155 0.3018 0.030 Uiso 1 1 calc R . . . .
C213 C 0.80764(14) 0.38063(13) 0.32464(7) 0.0234(5) Uani 1 1 d D . . . .
C214 C 0.82962(14) 0.43819(13) 0.34954(7) 0.0218(4) Uani 1 1 d . . . . .
H214 H 0.8829 0.4555 0.3523 0.026 Uiso 1 1 calc R . . . .
C215 C 0.59102(16) 0.36123(16) 0.33414(9) 0.0344(6) Uani 1 1 d . . . . .
C216 C 0.86740(17) 0.34537(16) 0.30341(8) 0.0377(7) Uani 1 1 d D . . . .
C217 C 0.75092(13) 0.54638(13) 0.43469(6) 0.0205(4) Uani 1 1 d . . . . .
C218 C 0.72333(14) 0.61064(14) 0.44957(7) 0.0230(5) Uani 1 1 d . . . . .
H218 H 0.7309 0.6552 0.4370 0.028 Uiso 1 1 calc R . . . .
C219 C 0.68512(15) 0.61078(15) 0.48228(7) 0.0265(5) Uani 1 1 d . . . . .
C220 C 0.67499(15) 0.54710(16) 0.50223(7) 0.0297(5) Uani 1 1 d . . . . .
H220 H 0.6496 0.5474 0.5248 0.036 Uiso 1 1 calc R . . . .
C221 C 0.70272(15) 0.48332(15) 0.48840(7) 0.0268(5) Uani 1 1 d . . . . .
C222 C 0.73966(14) 0.48299(14) 0.45537(7) 0.0246(5) Uani 1 1 d . . . . .
H222 H 0.7579 0.4382 0.4465 0.030 Uiso 1 1 calc R . . . .
C223 C 0.64984(19) 0.67896(18) 0.49555(9) 0.0379(7) Uani 1 1 d . . . . .
C224 C 0.68905(19) 0.41398(18) 0.50897(9) 0.0382(7) Uani 1 1 d . . . . .
C225 C 0.89441(13) 0.54506(14) 0.41708(6) 0.0211(4) Uani 1 1 d . . . . .
C226 C 0.93416(14) 0.61053(14) 0.42690(7) 0.0240(5) Uani 1 1 d . . . . .
H226 H 0.9065 0.6548 0.4208 0.029 Uiso 1 1 calc R . . . .
C227 C 1.01271(15) 0.61277(15) 0.44518(7) 0.0276(5) Uani 1 1 d D . . . .
C228 C 1.05547(16) 0.54954(16) 0.45450(8) 0.0313(6) Uani 1 1 d . . . . .
H228 H 1.1095 0.5512 0.4667 0.038 Uiso 1 1 calc R . . . .
C229 C 1.01759(15) 0.48417(15) 0.44559(7) 0.0283(5) Uani 1 1 d D . . . .
C230 C 0.93841(14) 0.48205(14) 0.42744(7) 0.0241(5) Uani 1 1 d . . . . .
H230 H 0.9135 0.4363 0.4219 0.029 Uiso 1 1 calc R . . . .
C231 C 1.05295(16) 0.68462(17) 0.45301(8) 0.0363(6) Uani 1 1 d D . . . .
C232 C 1.06276(17) 0.41474(17) 0.45349(8) 0.0403(7) Uani 1 1 d D . . . .
B200 B 0.80006(15) 0.54373(15) 0.39762(7) 0.0192(4) Uani 1 1 d . . . . .

loop_
_atom_site_aniso_label
_atom_site_aniso_U_11
_atom_site_aniso_U_22
_atom_site_aniso_U_33
_atom_site_aniso_U_23
_atom_site_aniso_U_13
_atom_site_aniso_U_12
Rh1 0.02324(9) 0.02043(9) 0.01642(8) 0.00075(7) 0.00276(6) -0.00045(7)
N101 0.0319(11) 0.0229(10) 0.0167(9) 0.0010(7) 0.0031(8) -0.0030(8)
N108 0.0240(10) 0.0385(13) 0.0288(11) -0.0064(10) 0.0036(8) 0.0018(9)
N110 0.0293(12) 0.0396(13) 0.0428(14) -0.0058(11) 0.0092(10) -0.0127(10)
N114 0.0222(10) 0.0406(13) 0.0246(10) -0.0032(9) 0.0002(8) 0.0042(9)
N116 0.0391(13) 0.0321(12) 0.0241(11) 0.0064(9) 0.0065(9) 0.0082(10)
C2 0.0378(14) 0.0260(12) 0.0269(12) -0.0024(10) 0.0070(11) 0.0005(10)
C3 0.0254(11) 0.0334(13) 0.0204(11) 0.0001(10) 0.0057(9) -0.0011(10)
C4 0.0433(16) 0.0351(14) 0.0221(12) 0.0023(11) 0.0065(11) -0.0095(12)
C5 0.0471(16) 0.0328(14) 0.0198(12) 0.0053(10) 0.0014(11) 0.0039(12)
C6 0.0310(13) 0.0422(16) 0.0204(11) 0.0017(11) -0.0027(10) 0.0017(11)
C7 0.0444(16) 0.0368(15) 0.0224(12) -0.0053(11) 0.0008(11) -0.0092(12)
C8 0.0482(17) 0.0425(16) 0.0183(11) -0.0021(11) 0.0068(11) -0.0047(13)
C102 0.0396(14) 0.0225(11) 0.0214(11) 0.0030(9) 0.0052(10) 0.0019(10)
C103 0.0559(18) 0.0240(13) 0.0285(13) -0.0001(10) 0.0078(12) 0.0065(12)
C104 0.069(2) 0.0233(13) 0.0299(14) -0.0061(11) 0.0048(14) -0.0024(13)
C105 0.0533(18) 0.0301(14) 0.0281(13) -0.0034(11) -0.0010(12) -0.0124(13)
C106 0.0346(13) 0.0269(12) 0.0212(11) -0.0003(9) 0.0040(10) -0.0080(10)
C107 0.0360(15) 0.0329(14) 0.0351(15) -0.0024(12) 0.0012(12) 0.0110(12)
C109 0.0268(12) 0.0302(13) 0.0226(11) -0.0019(10) 0.0034(9) -0.0044(10)
C111 0.0272(14) 0.069(2) 0.0483(19) -0.0087(17) 0.0102(13) -0.0157(15)
C112 0.0236(13) 0.070(2) 0.0388(16) -0.0107(16) 0.0074(12) 0.0023(14)
C113 0.0262(13) 0.0436(16) 0.0317(14) -0.0071(12) 0.0030(10) -0.0100(11)
C115 0.0267(12) 0.0290(12) 0.0194(11) 0.0024(9) 0.0068(9) 0.0041(9)
C117 0.0432(17) 0.055(2) 0.0270(14) 0.0101(13) 0.0017(12) 0.0228(15)
C118 0.0306(14) 0.062(2) 0.0278(14) -0.0022(14) -0.0036(11) 0.0154(14)
C119 0.054(2) 0.0354(18) 0.098(3) -0.011(2) 0.011(2) -0.0188(16)
C120 0.074(3) 0.0334(16) 0.0467(19) 0.0150(14) 0.0019(17) -0.0027(16)
F1 0.0339(9) 0.0427(10) 0.0455(10) 0.0228(8) 0.0037(7) 0.0069(7)
F2 0.0245(8) 0.0362(9) 0.0468(10) 0.0010(8) 0.0002(7) -0.0061(7)
F3 0.0338(9) 0.0429(10) 0.0403(9) -0.0065(8) 0.0088(7) 0.0104(7)
F4 0.112(4) 0.0348(18) 0.126(4) 0.001(2) 0.087(3) -0.021(2)
F4A 0.070(5) 0.085(5) 0.089(6) 0.002(5) 0.065(5) 0.000(4)
F5 0.074(3) 0.118(4) 0.0367(18) -0.023(2) 0.0326(18) -0.060(3)
F5A 0.066(6) 0.119(8) 0.076(5) -0.015(6) 0.025(4) -0.071(6)
F6 0.0260(15) 0.132(4) 0.087(3) 0.067(3) 0.0168(17) -0.005(2)
F6A 0.060(5) 0.125(8) 0.075(6) 0.074(6) 0.029(4) 0.011(5)
F7 0.0554(15) 0.195(4) 0.0824(19) -0.080(2) 0.0251(13) -0.0728(19)
F8 0.0213(9) 0.0445(12) 0.146(2) 0.0199(14) -0.0068(12) 0.0020(8)
F9 0.0326(10) 0.0618(14) 0.0968(18) 0.0362(13) 0.0187(11) -0.0030(9)
F10 0.069(2) 0.142(4) 0.0344(16) -0.030(2) 0.0111(15) 0.039(3)
F10A 0.065(7) 0.127(9) 0.088(7) -0.032(7) 0.001(6) 0.057(7)
F11 0.097(3) 0.0424(18) 0.139(4) 0.001(2) 0.065(3) 0.0289(19)
F11A 0.078(7) 0.081(7) 0.107(8) -0.013(6) 0.080(6) 0.000(5)
F12 0.0327(15) 0.086(3) 0.105(3) -0.063(2) 0.0296(17) -0.0115(16)
F12A 0.076(6) 0.067(6) 0.068(7) -0.057(5) 0.026(5) -0.007(5)
F13 0.112(2) 0.0638(15) 0.0334(11) -0.0214(10) 0.0055(12) 0.0137(14)
F14 0.0444(12) 0.0764(17) 0.127(2) -0.0341(16) 0.0298(14) 0.0167(12)
F15 0.116(2) 0.0439(12) 0.0596(14) 0.0074(10) 0.0469(14) 0.0307(13)
F16 0.126(2) 0.091(2) 0.0421(13) 0.0405(13) -0.0144(14) -0.0261(18)
F17 0.149(3) 0.0452(13) 0.101(2) 0.0352(14) 0.084(2) 0.0278(15)
F18 0.0472(13) 0.0792(18) 0.118(2) 0.0553(17) 0.0176(14) -0.0077(12)
F19 0.052(3) 0.058(3) 0.111(5) -0.028(3) -0.035(3) -0.007(2)
F19A 0.054(4) 0.042(4) 0.140(8) -0.036(5) -0.020(5) -0.005(3)
F20 0.130(5) 0.066(4) 0.057(3) -0.016(2) 0.040(3) -0.058(4)
F20A 0.128(8) 0.083(6) 0.032(3) -0.018(3) -0.011(4) -0.058(5)
F21 0.051(3) 0.046(2) 0.115(5) -0.048(3) 0.034(3) -0.0105(18)
F21A 0.069(5) 0.051(4) 0.109(7) -0.027(4) 0.058(5) -0.022(4)
F22 0.069(3) 0.035(2) 0.051(3) 0.0076(18) 0.016(2) 0.010(2)
F22A 0.127(7) 0.108(7) 0.070(5) 0.041(4) 0.057(5) 0.092(5)
F23 0.120(6) 0.073(4) 0.053(3) 0.010(2) 0.031(3) 0.066(4)
F23A 0.061(4) 0.070(4) 0.029(3) 0.013(2) -0.008(3) 0.027(3)
F24 0.045(3) 0.058(3) 0.146(6) 0.004(4) -0.052(4) 0.005(2)
F24A 0.057(4) 0.037(3) 0.160(8) -0.020(5) -0.050(5) 0.007(3)
C201 0.0210(10) 0.0214(10) 0.0168(10) -0.0024(8) 0.0041(8) -0.0011(8)
C202 0.0211(10) 0.0217(11) 0.0185(10) -0.0011(8) 0.0047(8) -0.0022(8)
C203 0.0220(10) 0.0200(10) 0.0192(10) -0.0012(8) 0.0017(8) -0.0011(8)
C204 0.0276(12) 0.0231(11) 0.0218(11) 0.0041(9) 0.0031(9) -0.0037(9)
C205 0.0251(11) 0.0287(12) 0.0208(11) 0.0016(9) 0.0063(9) -0.0062(9)
C206 0.0215(11) 0.0275(12) 0.0189(10) -0.0009(9) 0.0038(8) -0.0010(9)
C207 0.0273(12) 0.0244(12) 0.0271(12) 0.0041(10) 0.0029(10) -0.0001(9)
C208 0.0285(13) 0.0417(16) 0.0328(14) 0.0066(12) 0.0102(11) -0.0076(11)
C209 0.0201(10) 0.0194(10) 0.0189(10) 0.0029(8) 0.0027(8) 0.0015(8)
C210 0.0197(10) 0.0222(11) 0.0235(11) 0.0024(9) 0.0033(8) 0.0014(8)
C211 0.0205(11) 0.0245(11) 0.0244(11) 0.0043(9) 0.0014(9) -0.0028(9)
C212 0.0292(12) 0.0211(11) 0.0238(11) -0.0005(9) 0.0012(9) -0.0018(9)
C213 0.0255(11) 0.0242(11) 0.0207(11) -0.0010(9) 0.0043(9) 0.0024(9)
C214 0.0193(10) 0.0255(11) 0.0206(10) 0.0004(9) 0.0027(8) -0.0005(8)
C215 0.0256(12) 0.0340(14) 0.0424(16) -0.0002(12) 0.0008(11) -0.0068(11)
C216 0.0333(14) 0.0421(16) 0.0383(15) -0.0155(13) 0.0076(12) 0.0022(12)
C217 0.0181(10) 0.0271(11) 0.0164(9) 0.0014(9) 0.0022(8) 0.0012(9)
C218 0.0217(11) 0.0285(12) 0.0184(10) 0.0008(9) 0.0012(8) 0.0013(9)
C219 0.0226(11) 0.0360(14) 0.0206(11) -0.0027(10) 0.0023(9) 0.0044(10)
C220 0.0251(11) 0.0463(16) 0.0187(10) 0.0025(11) 0.0065(9) 0.0047(11)
C221 0.0228(11) 0.0372(14) 0.0204(11) 0.0086(10) 0.0027(9) 0.0024(10)
C222 0.0230(11) 0.0289(12) 0.0223(11) 0.0042(9) 0.0047(9) 0.0039(9)
C223 0.0443(16) 0.0433(17) 0.0289(14) -0.0069(12) 0.0144(12) 0.0060(13)
C224 0.0388(15) 0.0442(17) 0.0337(15) 0.0179(13) 0.0118(12) 0.0060(13)
C225 0.0197(10) 0.0278(11) 0.0163(9) -0.0017(9) 0.0043(8) 0.0005(9)
C226 0.0239(11) 0.0277(12) 0.0207(11) -0.0041(9) 0.0044(9) 0.0010(9)
C227 0.0263(12) 0.0339(13) 0.0229(11) -0.0090(10) 0.0047(9) -0.0033(10)
C228 0.0229(11) 0.0437(16) 0.0256(12) -0.0069(11) -0.0024(9) 0.0013(11)
C229 0.0249(12) 0.0339(13) 0.0243(12) -0.0011(10) -0.0017(9) 0.0059(10)
C230 0.0230(11) 0.0281(12) 0.0205(11) 0.0002(9) 0.0010(9) 0.0000(9)
C231 0.0304(14) 0.0415(16) 0.0363(15) -0.0125(13) 0.0029(11) -0.0058(12)
C232 0.0343(15) 0.0444(17) 0.0386(16) 0.0017(13) -0.0063(12) 0.0108(13)
B200 0.0181(11) 0.0222(11) 0.0175(10) -0.0005(9) 0.0037(8) 0.0000(9)

loop_
_atom_type_symbol
_atom_type_description
_atom_type_scat_dispersion_real
_atom_type_scat_dispersion_imag
_atom_type_scat_source
C C 0.0033 0.0016 'International Tables Vol C Tables 4.2.6.8 and 6.1.1.4'
H H 0.0000 0.0000 'International Tables Vol C Tables 4.2.6.8 and 6.1.1.4'
B B 0.0013 0.0007 'International Tables Vol C Tables 4.2.6.8 and 6.1.1.4'
F F 0.0171 0.0103 'International Tables Vol C Tables 4.2.6.8 and 6.1.1.4'
N N 0.0061 0.0033 'International Tables Vol C Tables 4.2.6.8 and 6.1.1.4'
Rh Rh -1.1178 0.9187 'International Tables Vol C Tables 4.2.6.8 and 6.1.1.4'

loop_
_geom_angle_atom_site_label_1
_geom_angle_atom_site_label_2
_geom_angle_atom_site_label_3
_geom_angle
C2 Rh1 N101 155.66(10)
C2 Rh1 C3 40.03(10)
C2 Rh1 C5 77.63(11)
C2 Rh1 C6 65.73(11)
C2 Rh1 C109 120.68(11)
C3 Rh1 N101 115.64(9)
C3 Rh1 C5 64.62(11)
C3 Rh1 C6 77.92(10)
C3 Rh1 C109 157.86(10)
C5 Rh1 N101 92.15(9)
C6 Rh1 N101 117.01(9)
C6 Rh1 C5 35.42(11)
C109 Rh1 N101 83.17(9)
C109 Rh1 C5 105.15(11)
C109 Rh1 C6 83.12(10)
C115 Rh1 N101 84.17(9)
C115 Rh1 C2 93.83(10)
C115 Rh1 C3 90.49(10)
C115 Rh1 C5 150.35(11)
C115 Rh1 C6 158.60(11)
C115 Rh1 C109 103.60(10)
C102 N101 Rh1 122.88(17)
C102 N101 C106 117.6(2)
C106 N101 Rh1 119.12(18)
C109 N108 C107 124.1(2)
C109 N108 C112 111.7(3)
C112 N108 C107 123.0(3)
C109 N110 C111 111.5(3)
C109 N110 C119 124.7(3)
C111 N110 C119 123.3(3)
C115 N114 C113 122.8(2)
C115 N114 C118 111.7(3)
C118 N114 C113 125.3(3)
C115 N116 C117 111.3(3)
C115 N116 C120 125.8(2)
C117 N116 C120 122.9(3)
C3 C2 Rh1 71.29(15)
C3 C2 C7 105.6(2)
C7 C2 Rh1 100.62(18)
C2 C3 Rh1 68.68(14)
C2 C3 C4 105.4(2)
C4 C3 Rh1 100.98(17)
C3 C4 C8 101.5(2)
C5 C4 C3 99.5(2)
C5 C4 C8 100.6(2)
C4 C5 Rh1 94.86(17)
C6 C5 Rh1 71.56(16)
C6 C5 C4 107.2(3)
C5 C6 Rh1 73.02(15)
C5 C6 C7 106.2(3)
C7 C6 Rh1 93.64(16)
C2 C7 C6 99.8(2)
C2 C7 C8 101.8(2)
C8 C7 C6 101.1(2)
C7 C8 C4 93.8(2)
N101 C102 C103 122.7(3)
N101 C102 C107 117.0(2)
C103 C102 C107 120.3(3)
C104 C103 C102 119.1(3)
C105 C104 C103 118.7(3)
C104 C105 C106 119.3(3)
N101 C106 C105 122.6(3)
N101 C106 C113 115.7(2)
C105 C106 C113 121.7(3)
N108 C107 C102 114.2(2)
N108 C109 Rh1 122.10(19)
N110 C109 Rh1 133.1(2)
N110 C109 N108 103.3(2)
C112 C111 N110 107.1(3)
C111 C112 N108 106.4(3)
N114 C113 C106 112.1(2)
N114 C115 Rh1 119.94(19)
N116 C115 Rh1 136.1(2)
N116 C115 N114 103.6(2)
C118 C117 N116 107.1(3)
C117 C118 N114 106.3(3)
C202 C201 C206 115.4(2)
C202 C201 B200 122.6(2)
C206 C201 B200 121.6(2)
C203 C202 C201 122.3(2)
C202 C203 C207 118.1(2)
C204 C203 C202 121.1(2)
C204 C203 C207 120.7(2)
C203 C204 C205 117.9(2)
C204 C205 C208 119.1(2)
C206 C205 C204 120.8(2)
C206 C205 C208 120.2(2)
C205 C206 C201 122.4(2)
F1 C207 F2 106.3(2)
F1 C207 F3 107.4(2)
F1 C207 C203 113.1(2)
F2 C207 C203 111.4(2)
F3 C207 F2 106.0(2)
F3 C207 C203 112.1(2)
F4 C208 C205 112.1(3)
F4A C208 C205 109.4(3)
F5 C208 F4 103.0(3)
F5 C208 C205 113.7(2)
F5A C208 F4A 105.3(5)
F5A C208 F6A 109.8(5)
F5A C208 C205 112.3(4)
F6 C208 F4 104.1(3)
F6 C208 F5 107.7(3)
F6 C208 C205 115.1(2)
F6A C208 F4A 105.2(5)
F6A C208 C205 114.2(4)
C210 C209 C214 115.6(2)
C210 C209 B200 121.9(2)
C214 C209 B200 122.2(2)
C211 C210 C209 122.2(2)
C210 C211 C215 119.2(2)
C212 C211 C210 121.3(2)
C212 C211 C215 119.5(2)
C211 C212 C213 117.8(2)
C212 C213 C216 118.8(2)
C214 C213 C212 120.8(2)
C214 C213 C216 120.4(2)
C213 C214 C209 122.3(2)
F7 C215 F8 109.8(3)
F7 C215 F9 105.0(3)
F7 C215 C211 112.9(3)
F8 C215 F9 103.3(3)
F8 C215 C211 113.2(2)
F9 C215 C211 111.9(2)
F10 C216 F11 104.6(3)
F10 C216 F12 108.7(3)
F10 C216 C213 113.4(3)
F10A C216 F11A 105.4(5)
F10A C216 F12A 108.2(5)
F10A C216 C213 113.2(4)
F11 C216 C213 111.5(3)
F11A C216 C213 109.3(4)
F12 C216 F11 102.7(3)
F12 C216 C213 114.9(2)
F12A C216 F11A 105.2(5)
F12A C216 C213 114.9(4)
C218 C217 B200 123.6(2)
C222 C217 C218 116.0(2)
C222 C217 B200 120.3(2)
C219 C218 C217 121.7(2)
C218 C219 C223 120.7(3)
C220 C219 C218 121.0(2)
C220 C219 C223 118.2(2)
C221 C220 C219 118.3(2)
C220 C221 C222 120.8(2)
C220 C221 C224 118.4(2)
C222 C221 C224 120.8(3)
C221 C222 C217 122.3(2)
F13 C223 F14 105.1(3)
F13 C223 F15 106.5(3)
F13 C223 C219 113.7(3)
F14 C223 C219 110.6(3)
F15 C223 F14 106.0(3)
F15 C223 C219 114.2(2)
F16 C224 F18 105.2(3)
F16 C224 C221 112.3(3)
F17 C224 F16 106.2(3)
F17 C224 F18 106.4(3)
F17 C224 C221 114.0(2)
F18 C224 C221 112.0(2)
C226 C225 B200 121.1(2)
C230 C225 C226 115.9(2)
C230 C225 B200 122.9(2)
C227 C226 C225 122.1(2)
C226 C227 C231 119.3(2)
C228 C227 C226 120.9(2)
C228 C227 C231 119.7(2)
C229 C228 C227 118.3(2)
C228 C229 C230 120.6(2)
C228 C229 C232 120.0(2)
C230 C229 C232 119.3(2)
C229 C230 C225 122.2(2)
F19 C231 C227 112.1(3)
F19A C231 C227 113.4(4)
F20 C231 F19 105.4(4)
F20 C231 C227 112.2(3)
F20A C231 F19A 105.0(4)
F20A C231 F21A 105.7(5)
F20A C231 C227 114.6(4)
F21 C231 F19 106.0(3)
F21 C231 F20 106.9(4)
F21 C231 C227 113.7(3)
F21A C231 F19A 104.4(5)
F21A C231 C227 112.9(4)
F22 C232 C229 111.1(3)
F22A C232 F23A 102.5(5)
F22A C232 C229 111.5(4)
F23 C232 F22 101.3(4)
F23 C232 C229 112.4(3)
F23A C232 C229 110.5(4)
F24 C232 F22 105.8(4)
F24 C232 F23 109.3(4)
F24 C232 C229 115.9(4)
F24A C232 F22A 109.0(5)
F24A C232 F23A 106.6(5)
F24A C232 C229 115.8(4)
C209 B200 C201 103.44(17)
C209 B200 C217 111.02(19)
C209 B200 C225 112.96(19)
C217 B200 C201 113.19(19)
C217 B200 C225 104.83(18)
C225 B200 C201 111.65(19)

loop_
_geom_bond_atom_site_label_1
_geom_bond_atom_site_label_2
_geom_bond_distance
Rh1 N101 2.327(2)
Rh1 C2 2.073(3)
Rh1 C3 2.108(2)
Rh1 C5 2.259(3)
Rh1 C6 2.241(3)
Rh1 C109 2.118(3)
Rh1 C115 2.026(2)
N101 C102 1.342(3)
N101 C106 1.345(3)
N108 C107 1.452(4)
N108 C109 1.358(3)
N108 C112 1.387(4)
N110 C109 1.353(3)
N110 C111 1.385(4)
N110 C119 1.451(5)
N114 C113 1.457(4)
N114 C115 1.358(3)
N114 C118 1.384(4)
N116 C115 1.352(3)
N116 C117 1.386(4)
N116 C120 1.449(4)
C2 C3 1.431(4)
C2 C7 1.531(4)
C3 C4 1.534(4)
C4 C5 1.529(4)
C4 C8 1.550(4)
C5 C6 1.369(4)
C6 C7 1.534(4)
C7 C8 1.533(4)
C102 C103 1.392(4)
C102 C107 1.499(4)
C103 C104 1.378(5)
C104 C105 1.375(5)
C105 C106 1.389(4)
C106 C113 1.496(4)
C111 C112 1.327(5)
C117 C118 1.334(5)
F1 C207 1.334(3)
F2 C207 1.343(3)
F3 C207 1.338(3)
F4 C208 1.341(4)
F4A C208 1.337(5)
F5 C208 1.302(4)
F5A C208 1.275(5)
F6 C208 1.298(4)
F6A C208 1.280(5)
F7 C215 1.303(4)
F8 C215 1.312(4)
F9 C215 1.331(4)
F10 C216 1.303(4)
F10A C216 1.288(6)
F11 C216 1.347(4)
F11A C216 1.344(6)
F12 C216 1.305(4)
F12A C216 1.290(5)
F13 C223 1.315(4)
F14 C223 1.336(4)
F15 C223 1.315(4)
F16 C224 1.314(4)
F17 C224 1.307(4)
F18 C224 1.321(4)
F19 C231 1.326(4)
F19A C231 1.322(5)
F20 C231 1.302(4)
F20A C231 1.298(5)
F21 C231 1.295(4)
F21A C231 1.305(5)
F22 C232 1.352(5)
F22A C232 1.321(5)
F23 C232 1.317(5)
F23A C232 1.336(5)
F24 C232 1.280(4)
F24A C232 1.280(5)
C201 C202 1.397(3)
C201 C206 1.406(3)
C201 B200 1.641(3)
C202 C203 1.396(3)
C203 C204 1.380(3)
C203 C207 1.499(3)
C204 C205 1.391(3)
C205 C206 1.391(3)
C205 C208 1.492(3)
C209 C210 1.401(3)
C209 C214 1.401(3)
C209 B200 1.637(3)
C210 C211 1.384(3)
C211 C212 1.382(4)
C211 C215 1.501(3)
C212 C213 1.390(3)
C213 C214 1.385(3)
C213 C216 1.491(4)
C217 C218 1.402(3)
C217 C222 1.401(3)
C217 B200 1.638(3)
C218 C219 1.391(3)
C219 C220 1.388(4)
C219 C223 1.496(4)
C220 C221 1.381(4)
C221 C222 1.389(3)
C221 C224 1.501(4)
C225 C226 1.400(3)
C225 C230 1.399(3)
C225 B200 1.640(3)
C226 C227 1.387(3)
C227 C228 1.386(4)
C227 C231 1.497(4)
C228 C229 1.380(4)
C229 C230 1.395(3)
C229 C232 1.497(4)

loop_
_smtbx_masks_void_nr
_smtbx_masks_void_average_x
_smtbx_masks_void_average_y
_smtbx_masks_void_average_z
_smtbx_masks_void_volume
_smtbx_masks_void_count_electrons
1 0.000 0.083 0.750 7.3 0.0
2 0.000 0.477 0.750 42.0 10.5
3 0.000 0.523 0.250 42.0 10.5
4 0.000 0.917 0.250 7.3 0.0
5 0.214 0.280 0.404 8.5 0.2
6 0.214 0.720 0.904 8.5 0.2
7 0.286 0.220 0.596 8.5 0.2
8 0.286 0.780 0.096 8.5 0.2
9 0.500 0.023 0.250 42.0 10.5
10 0.500 -0.023 0.750 42.0 10.5
11 0.500 0.417 0.250 7.3 0.0
12 0.500 0.583 0.750 7.3 0.0
13 0.714 0.220 0.904 8.5 0.2
14 0.714 0.780 0.404 8.5 0.2
15 0.786 0.280 0.096 8.5 0.2
16 0.786 0.720 0.596 8.5 0.2
